data_2215141
loop_
_publ_author_name
'Hwang, In-Chul'
'Ha, Kwang'

_publ_section_title
;<i>catena</i>-Poly[[manganese(II)-\m-[<i>N</i>,<i>N</i>,<i>N</i>',<i>N</i>'-tetrakis(2-pyridylmethyl)hexane-1,6-diamine]]
 bis(perchlorate) acetone disolvate dihydrate]
;
_journal_coeditor_code HG2266
_journal_issue 9
_journal_name_full 'Acta Crystallographica Section E'
_journal_page_first m2302
_journal_page_last m2302
_journal_paper_doi 10.1107/S1600536807038603
_journal_volume 63
_journal_year 2007
_chemical_formula_iupac '[Mn (C30 H36 N6)] (Cl O4)2, 2C3 H6 O, 2H2 O'
_chemical_formula_moiety 'C30 H36 Mn N6 2+, 2(Cl O4 -), 2(C3 H6 O), 2(H2 O)'
_chemical_formula_sum 'C36 H52 Cl2 Mn N6 O12'
_chemical_formula_weight 886.68
_chemical_name_systematic
;
catena-Poly[[manganese(II)-\m-[N,N,N',N'-tetrakis(2-pyridylmethyl)hexane-
1,6-diamine]] diperchlorate acetone disolvate dihydrate]
;
_space_group_IT_number 15
_symmetry_cell_setting monoclinic
_symmetry_space_group_name_Hall '-C 2yc'
_symmetry_space_group_name_H-M 'C 1 2/c 1'
_atom_sites_solution_hydrogens geom
_atom_sites_solution_primary direct
_atom_sites_solution_secondary difmap
_cell_angle_alpha 90.00
_cell_angle_beta 94.782(2)
_cell_angle_gamma 90.00
_cell_formula_units_Z 4
_cell_length_a 18.7266(16)
_cell_length_b 14.5252(12)
_cell_length_c 15.2375(13)
_cell_measurement_reflns_used 2085
_cell_measurement_temperature 243(2)
_cell_measurement_theta_max 20.981
_cell_measurement_theta_min 2.171
_cell_volume 4130.3(6)
_computing_cell_refinement 'SAINT (Bruker, 2000)'
_computing_data_collection 'SMART (Bruker, 2000)'
_computing_data_reduction SAINT
_computing_molecular_graphics 'ORTEP-3 (Farrugia, 1997) and PLATON (Spek, 2003)'
_computing_publication_material SHELXL97
_computing_structure_refinement 'SHELXL97 (Sheldrick, 1997)'
_computing_structure_solution 'SHELXS97 (Sheldrick, 1997)'
_diffrn_ambient_temperature 243(2)
_diffrn_measured_fraction_theta_full 0.998
_diffrn_measured_fraction_theta_max 0.998
_diffrn_measurement_device_type 'Bruker SMART 1000 CCD'
_diffrn_measurement_method '\f and \w'
_diffrn_radiation_monochromator graphite
_diffrn_radiation_source 'fine-focus sealed tube'
_diffrn_radiation_type 'Mo K\a'
_diffrn_radiation_wavelength 0.71073
_diffrn_reflns_av_R_equivalents 0.0556
_diffrn_reflns_av_sigmaI/netI 0.0843
_diffrn_reflns_limit_h_max 22
_diffrn_reflns_limit_h_min -23
_diffrn_reflns_limit_k_max 18
_diffrn_reflns_limit_k_min -18
_diffrn_reflns_limit_l_max 12
_diffrn_reflns_limit_l_min -19
_diffrn_reflns_number 16555
_diffrn_reflns_theta_full 26.42
_diffrn_reflns_theta_max 26.42
_diffrn_reflns_theta_min 1.78
_diffrn_standards_decay_% 0
_diffrn_standards_interval_count 0
_diffrn_standards_interval_time 0
_diffrn_standards_number 0
_exptl_absorpt_coefficient_mu 0.516
_exptl_absorpt_correction_T_max 0.926
_exptl_absorpt_correction_T_min 0.707
_exptl_absorpt_correction_type multi-scan
_exptl_absorpt_process_details '(SADABS; Bruker, 2000)'
_exptl_crystal_colour yellow
_exptl_crystal_density_diffrn 1.426
_exptl_crystal_density_method 'not measured'
_exptl_crystal_description block
_exptl_crystal_F_000 1860
_exptl_crystal_size_max 0.20
_exptl_crystal_size_mid 0.18
_exptl_crystal_size_min 0.15
_refine_diff_density_max 0.864
_refine_diff_density_min -0.489
_refine_ls_extinction_method none
_refine_ls_goodness_of_fit_ref 0.920
_refine_ls_hydrogen_treatment constr
_refine_ls_matrix_type full
_refine_ls_number_parameters 230
_refine_ls_number_reflns 4248
_refine_ls_number_restraints 0
_refine_ls_restrained_S_all 0.920
_refine_ls_R_factor_all 0.1312
_refine_ls_R_factor_gt 0.0729
_refine_ls_shift/su_max 0.000
_refine_ls_shift/su_mean 0.000
_refine_ls_structure_factor_coef Fsqd
_refine_ls_weighting_details 'calc w=1/[\s^2^(Fo^2^)+(0.132P)^2^] where P=(Fo^2^+2Fc^2^)/3'
_refine_ls_weighting_scheme calc
_refine_ls_wR_factor_gt 0.1991
_refine_ls_wR_factor_ref 0.2271
_reflns_number_gt 2171
_reflns_number_total 4248
_reflns_threshold_expression I>2\s(I)
_cod_data_source_file hg2266.cif
_cod_data_source_block I
_cod_original_sg_symbol_H-M 'C 2/c'
_cod_database_code 2215141
_cod_database_fobs_code 2215141

loop_
_symmetry_equiv_pos_as_xyz
'x, y, z'
'-x, y, -z+1/2'
'x+1/2, y+1/2, z'
'-x+1/2, y+1/2, -z+1/2'
'-x, -y, -z'
'x, -y, z-1/2'
'-x+1/2, -y+1/2, -z'
'x+1/2, -y+1/2, z-1/2'

loop_
_atom_site_type_symbol
_atom_site_label
_atom_site_fract_x
_atom_site_fract_y
_atom_site_fract_z
_atom_site_U_iso_or_equiv
_atom_site_adp_type
_atom_site_calc_flag
_atom_site_refinement_flags
_atom_site_occupancy
Mn Mn 0.0000 0.26386(6) 0.2500 0.0436(3) Uani d S 1
N N1 0.0765(2) 0.2265(2) 0.1478(2) 0.0488(10) Uani d . 1
N N2 0.0500(2) 0.3736(2) 0.3356(3) 0.0509(10) Uani d . 1
N N3 0.1019(2) 0.1940(3) 0.3248(2) 0.0523(10) Uani d . 1
C C1 0.0736(3) 0.2587(3) 0.0651(3) 0.0508(12) Uani d . 1
H H1 0.0380 0.3022 0.0478 0.061 Uiso calc R 1
C C2 0.1189(3) 0.2322(4) 0.0046(3) 0.0588(13) Uani d . 1
H H2 0.1138 0.2562 -0.0529 0.071 Uiso calc R 1
C C3 0.1713(3) 0.1710(4) 0.0281(3) 0.0688(15) Uani d . 1
H H3 0.2030 0.1514 -0.0128 0.083 Uiso calc R 1
C C4 0.1773(3) 0.1378(4) 0.1134(4) 0.0661(15) Uani d . 1
H H4 0.2139 0.0961 0.1318 0.079 Uiso calc R 1
C C5 0.1285(3) 0.1670(3) 0.1715(3) 0.0547(13) Uani d . 1
C C6 0.1313(3) 0.1281(3) 0.2638(3) 0.0637(15) Uani d . 1
H H6A 0.1037 0.0707 0.2633 0.076 Uiso calc R 1
H H6B 0.1811 0.1138 0.2843 0.076 Uiso calc R 1
C C7 0.0191(3) 0.4531(3) 0.3588(3) 0.0620(14) Uani d . 1
H H7 -0.0277 0.4657 0.3345 0.074 Uiso calc R 1
C C8 0.0512(4) 0.5154(4) 0.4146(4) 0.0718(16) Uani d . 1
H H8 0.0276 0.5700 0.4285 0.086 Uiso calc R 1
C C9 0.1186(4) 0.4969(4) 0.4502(4) 0.087(2) Uani d . 1
H H9 0.1423 0.5393 0.4891 0.104 Uiso calc R 1
C C10 0.1522(3) 0.4176(5) 0.4301(4) 0.0754(17) Uani d . 1
H H10 0.1986 0.4045 0.4556 0.090 Uiso calc R 1
C C11 0.1176(3) 0.3571(3) 0.3721(3) 0.0551(13) Uani d . 1
C C12 0.1520(3) 0.2711(4) 0.3387(4) 0.0605(13) Uani d . 1
H H12A 0.1722 0.2853 0.2829 0.073 Uiso calc R 1
H H12B 0.1915 0.2525 0.3811 0.073 Uiso calc R 1
C C13 0.0935(3) 0.1483(4) 0.4109(3) 0.0632(14) Uani d . 1
H H13A 0.1411 0.1307 0.4369 0.076 Uiso calc R 1
H H13B 0.0741 0.1936 0.4503 0.076 Uiso calc R 1
C C14 0.0467(3) 0.0653(3) 0.4084(3) 0.0650(15) Uani d . 1
H H14A 0.0723 0.0132 0.3846 0.078 Uiso calc R 1
H H14B 0.0036 0.0768 0.3690 0.078 Uiso calc R 1
C C15 0.0251(3) 0.0406(3) 0.4997(4) 0.0738(17) Uani d . 1
H H15A 0.0685 0.0267 0.5380 0.089 Uiso calc R 1
H H15B 0.0020 0.0941 0.5244 0.089 Uiso calc R 1
Cl Cl 0.23323(9) 0.43776(12) 0.17809(10) 0.0844(6) Uani d . 1
O O1 0.2592(2) 0.4928(3) 0.1128(3) 0.1020(15) Uani d . 1
O O2 0.2566(4) 0.4597(4) 0.2616(3) 0.150(3) Uani d . 1
O O3 0.1583(3) 0.4373(6) 0.1717(5) 0.193(4) Uani d . 1
O O4 0.2472(4) 0.3424(4) 0.1612(4) 0.154(2) Uani d . 1
O O1S 0.4558(3) 0.2153(4) 0.3938(5) 0.139(2) Uiso d . 1
C C1S 0.4137(6) 0.2292(8) 0.3337(8) 0.150(4) Uiso d . 1
C C2S 0.3836(7) 0.1745(10) 0.2604(9) 0.231(6) Uiso d . 1
H H2S1 0.3393 0.2025 0.2358 0.346 Uiso calc R 1
H H2S2 0.3738 0.1128 0.2807 0.346 Uiso calc R 1
H H2S3 0.4174 0.1714 0.2156 0.346 Uiso calc R 1
C C3S 0.3406(7) 0.2371(9) 0.3732(9) 0.302(10) Uiso d . 1
H H3S1 0.3151 0.2906 0.3488 0.453 Uiso calc R 1
H H3S2 0.3482 0.2436 0.4367 0.453 Uiso calc R 1
H H3S3 0.3125 0.1822 0.3591 0.453 Uiso calc R 1
O O1W 0.4390(7) 0.3332(9) 0.2678(9) 0.416(9) Uiso d R 1

loop_
_atom_site_aniso_label
_atom_site_aniso_U_11
_atom_site_aniso_U_22
_atom_site_aniso_U_33
_atom_site_aniso_U_12
_atom_site_aniso_U_13
_atom_site_aniso_U_23
Mn 0.0622(7) 0.0285(5) 0.0426(6) 0.000 0.0197(5) 0.000
N1 0.066(3) 0.034(2) 0.048(2) 0.0046(19) 0.0172(19) 0.0045(17)
N2 0.072(3) 0.034(2) 0.050(2) -0.0020(18) 0.023(2) -0.0016(17)
N3 0.077(3) 0.040(2) 0.043(2) 0.013(2) 0.021(2) 0.0066(17)
C1 0.069(3) 0.041(3) 0.044(3) -0.002(2) 0.015(2) 0.003(2)
C2 0.077(4) 0.061(3) 0.040(3) -0.007(3) 0.016(3) -0.002(2)
C3 0.083(4) 0.076(4) 0.052(3) 0.003(3) 0.029(3) -0.010(3)
C4 0.078(4) 0.060(3) 0.063(4) 0.018(3) 0.027(3) -0.006(3)
C5 0.074(3) 0.041(3) 0.052(3) 0.005(2) 0.023(3) -0.003(2)
C6 0.091(4) 0.050(3) 0.054(3) 0.024(3) 0.026(3) 0.003(2)
C7 0.090(4) 0.040(3) 0.060(3) 0.001(3) 0.025(3) -0.004(2)
C8 0.120(5) 0.044(3) 0.055(3) -0.010(3) 0.025(4) -0.010(3)
C9 0.142(7) 0.060(4) 0.061(4) -0.029(4) 0.018(4) -0.017(3)
C10 0.084(4) 0.084(4) 0.058(4) -0.024(3) 0.004(3) -0.007(3)
C11 0.073(4) 0.054(3) 0.042(3) -0.008(3) 0.020(3) 0.004(2)
C12 0.065(3) 0.066(3) 0.052(3) 0.004(3) 0.014(3) 0.007(3)
C13 0.090(4) 0.058(3) 0.044(3) 0.023(3) 0.020(3) 0.011(2)
C14 0.109(4) 0.039(3) 0.051(3) 0.019(3) 0.030(3) 0.010(2)
C15 0.128(5) 0.043(3) 0.054(3) 0.024(3) 0.031(3) 0.018(3)
Cl 0.0958(12) 0.0966(13) 0.0642(10) -0.0439(9) 0.0265(8) -0.0183(8)
O1 0.112(3) 0.128(4) 0.069(3) -0.052(3) 0.022(2) -0.005(3)
O2 0.236(7) 0.152(5) 0.067(3) -0.110(5) 0.034(4) -0.023(3)
O3 0.101(4) 0.273(10) 0.208(8) -0.031(5) 0.041(4) 0.073(7)
O4 0.240(7) 0.108(5) 0.124(5) -0.010(5) 0.079(5) -0.030(4)

loop_
_atom_type_symbol
_atom_type_description
_atom_type_scat_dispersion_real
_atom_type_scat_dispersion_imag
_atom_type_scat_source
C C 0.0033 0.0016 'International Tables Vol C Tables 4.2.6.8 and 6.1.1.4'
H H 0.0000 0.0000 'International Tables Vol C Tables 4.2.6.8 and 6.1.1.4'
Cl Cl 0.1484 0.1585 'International Tables Vol C Tables 4.2.6.8 and 6.1.1.4'
Mn Mn 0.3368 0.7283 'International Tables Vol C Tables 4.2.6.8 and 6.1.1.4'
N N 0.0061 0.0033 'International Tables Vol C Tables 4.2.6.8 and 6.1.1.4'
O O 0.0106 0.0060 'International Tables Vol C Tables 4.2.6.8 and 6.1.1.4'

loop_
_geom_angle_atom_site_label_1
_geom_angle_atom_site_label_2
_geom_angle_atom_site_label_3
_geom_angle_site_symmetry_1
_geom_angle_site_symmetry_3
_geom_angle
N2 Mn N2 . 2 88.1(2)
N2 Mn N1 . 2 91.59(13)
N2 Mn N1 2 2 108.42(14)
N2 Mn N1 . . 108.42(14)
N2 Mn N1 2 . 91.59(13)
N1 Mn N1 2 . 152.33(19)
N2 Mn N3 . . 74.99(14)
N2 Mn N3 2 . 151.06(14)
N1 Mn N3 2 . 95.57(14)
N1 Mn N3 . . 72.42(13)
N2 Mn N3 . 2 151.06(14)
N2 Mn N3 2 2 74.98(14)
N1 Mn N3 2 2 72.42(13)
N1 Mn N3 . 2 95.57(14)
N3 Mn N3 . 2 129.2(2)
C5 N1 C1 . . 116.9(4)
C5 N1 Mn . . 117.4(3)
C1 N1 Mn . . 125.7(3)
C7 N2 C11 . . 116.6(4)
C7 N2 Mn . . 126.8(4)
C11 N2 Mn . . 116.6(3)
C12 N3 C6 . . 108.7(4)
C12 N3 C13 . . 109.1(4)
C6 N3 C13 . . 109.8(4)
C12 N3 Mn . . 102.8(3)
C6 N3 Mn . . 107.7(3)
C13 N3 Mn . . 118.3(3)
N1 C1 C2 . . 124.1(5)
N1 C1 H1 . . 118.0
C2 C1 H1 . . 118.0
C3 C2 C1 . . 119.2(5)
C3 C2 H2 . . 120.4
C1 C2 H2 . . 120.4
C2 C3 C4 . . 118.7(5)
C2 C3 H3 . . 120.7
C4 C3 H3 . . 120.7
C3 C4 C5 . . 119.1(5)
C3 C4 H4 . . 120.5
C5 C4 H4 . . 120.5
N1 C5 C4 . . 122.1(5)
N1 C5 C6 . . 117.6(4)
C4 C5 C6 . . 120.3(5)
N3 C6 C5 . . 111.0(4)
N3 C6 H6A . . 109.4
C5 C6 H6A . . 109.4
N3 C6 H6B . . 109.4
C5 C6 H6B . . 109.4
H6A C6 H6B . . 108.0
C8 C7 N2 . . 124.1(6)
C8 C7 H7 . . 118.0
N2 C7 H7 . . 118.0
C7 C8 C9 . . 117.9(6)
C7 C8 H8 . . 121.0
C9 C8 H8 . . 121.0
C8 C9 C10 . . 120.7(6)
C8 C9 H9 . . 119.7
C10 C9 H9 . . 119.7
C9 C10 C11 . . 119.0(6)
C9 C10 H10 . . 120.5
C11 C10 H10 . . 120.5
N2 C11 C10 . . 121.7(5)
N2 C11 C12 . . 114.5(4)
C10 C11 C12 . . 123.7(5)
N3 C12 C11 . . 113.2(4)
N3 C12 H12A . . 108.9
C11 C12 H12A . . 108.9
N3 C12 H12B . . 108.9
C11 C12 H12B . . 108.9
H12A C12 H12B . . 107.7
C14 C13 N3 . . 116.3(4)
C14 C13 H13A . . 108.2
N3 C13 H13A . . 108.2
C14 C13 H13B . . 108.2
N3 C13 H13B . . 108.2
H13A C13 H13B . . 107.4
C13 C14 C15 . . 111.6(5)
C13 C14 H14A . . 109.3
C15 C14 H14A . . 109.3
C13 C14 H14B . . 109.3
C15 C14 H14B . . 109.3
H14A C14 H14B . . 108.0
C15 C15 C14 5_556 . 113.7(6)
C15 C15 H15A 5_556 . 108.8
C14 C15 H15A . . 108.8
C15 C15 H15B 5_556 . 108.8
C14 C15 H15B . . 108.8
H15A C15 H15B . . 107.7
O2 Cl O1 . . 115.6(3)
O2 Cl O3 . . 108.1(5)
O1 Cl O3 . . 111.1(4)
O2 Cl O4 . . 110.3(4)
O1 Cl O4 . . 110.2(3)
O3 Cl O4 . . 100.4(5)
O1S C1S C2S . . 134.4(12)
O1S C1S C3S . . 105.5(11)
C2S C1S C3S . . 92.3(9)
C1S C2S H2S1 . . 109.5
C1S C2S H2S2 . . 109.5
H2S1 C2S H2S2 . . 109.5
C1S C2S H2S3 . . 109.5
H2S1 C2S H2S3 . . 109.5
H2S2 C2S H2S3 . . 109.5
C1S C3S H3S1 . . 109.5
C1S C3S H3S2 . . 109.5
H3S1 C3S H3S2 . . 109.5
C1S C3S H3S3 . . 109.5
H3S1 C3S H3S3 . . 109.5
H3S2 C3S H3S3 . . 109.5

loop_
_geom_bond_atom_site_label_1
_geom_bond_atom_site_label_2
_geom_bond_site_symmetry_2
_geom_bond_distance
Mn N2 . 2.217(4)
Mn N2 2 2.217(4)
Mn N1 2 2.267(4)
Mn N1 . 2.267(4)
Mn N3 . 2.369(4)
Mn N3 2 2.369(4)
N1 C5 . 1.331(6)
N1 C1 . 1.341(6)
N2 C7 . 1.352(6)
N2 C11 . 1.360(6)
N3 C12 . 1.465(6)
N3 C6 . 1.472(6)
N3 C13 . 1.490(6)
C1 C2 . 1.360(7)
C1 H1 . 0.9400
C2 C3 . 1.350(7)
C2 H2 . 0.9400
C3 C4 . 1.382(7)
C3 H3 . 0.9400
C4 C5 . 1.390(6)
C4 H4 . 0.9400
C5 C6 . 1.513(7)
C6 H6A . 0.9800
C6 H6B . 0.9800
C7 C8 . 1.349(7)
C7 H7 . 0.9400
C8 C9 . 1.359(8)
C8 H8 . 0.9400
C9 C10 . 1.359(9)
C9 H9 . 0.9400
C10 C11 . 1.370(7)
C10 H10 . 0.9400
C11 C12 . 1.514(7)
C12 H12A . 0.9800
C12 H12B . 0.9800
C13 C14 . 1.489(7)
C13 H13A . 0.9800
C13 H13B . 0.9800
C14 C15 . 1.524(7)
C14 H14A . 0.9800
C14 H14B . 0.9800
C15 C15 5_556 1.509(11)
C15 H15A . 0.9800
C15 H15B . 0.9800
Cl O2 . 1.349(5)
Cl O1 . 1.395(4)
Cl O3 . 1.399(6)
Cl O4 . 1.437(6)
O1S C1S . 1.175(11)
C1S C2S . 1.446(15)
C1S C3S . 1.546(15)
C2S H2S1 . 0.9700
C2S H2S2 . 0.9700
C2S H2S3 . 0.9700
C3S H3S1 . 0.9700
C3S H3S2 . 0.9700
C3S H3S3 . 0.9700

loop_
_geom_torsion_atom_site_label_1
_geom_torsion_atom_site_label_2
_geom_torsion_atom_site_label_3
_geom_torsion_atom_site_label_4
_geom_torsion_site_symmetry_1
_geom_torsion_site_symmetry_4
_geom_torsion
N2 Mn N1 C5 . . 83.1(4)
N2 Mn N1 C5 2 . 171.6(3)
N1 Mn N1 C5 2 . -51.2(3)
N3 Mn N1 C5 . . 16.1(3)
N3 Mn N1 C5 2 . -113.4(3)
N2 Mn N1 C1 . . -97.5(4)
N2 Mn N1 C1 2 . -9.0(4)
N1 Mn N1 C1 2 . 128.2(4)
N3 Mn N1 C1 . . -164.4(4)
N3 Mn N1 C1 2 . 66.1(4)
N2 Mn N2 C7 2 . 40.4(3)
N1 Mn N2 C7 2 . -67.9(4)
N1 Mn N2 C7 . . 131.5(4)
N3 Mn N2 C7 . . -163.3(4)
N3 Mn N2 C7 2 . -13.0(5)
N2 Mn N2 C11 2 . -143.1(4)
N1 Mn N2 C11 2 . 108.5(3)
N1 Mn N2 C11 . . -52.1(3)
N3 Mn N2 C11 . . 13.1(3)
N3 Mn N2 C11 2 . 163.5(3)
N2 Mn N3 C12 . . -30.5(3)
N2 Mn N3 C12 2 . 25.7(4)
N1 Mn N3 C12 2 . -120.7(3)
N1 Mn N3 C12 . . 84.8(3)
N3 Mn N3 C12 2 . 167.5(3)
N2 Mn N3 C6 . . -145.2(3)
N2 Mn N3 C6 2 . -89.0(4)
N1 Mn N3 C6 2 . 124.7(3)
N1 Mn N3 C6 . . -29.8(3)
N3 Mn N3 C6 2 . 52.8(3)
N2 Mn N3 C13 . . 89.7(3)
N2 Mn N3 C13 2 . 145.9(3)
N1 Mn N3 C13 2 . -0.5(4)
N1 Mn N3 C13 . . -155.0(4)
N3 Mn N3 C13 2 . -72.3(3)
C5 N1 C1 C2 . . 1.9(7)
Mn N1 C1 C2 . . -177.6(4)
N1 C1 C2 C3 . . -1.2(8)
C1 C2 C3 C4 . . -0.5(8)
C2 C3 C4 C5 . . 1.3(8)
C1 N1 C5 C4 . . -1.0(7)
Mn N1 C5 C4 . . 178.5(4)
C1 N1 C5 C6 . . -178.4(4)
Mn N1 C5 C6 . . 1.1(6)
C3 C4 C5 N1 . . -0.6(8)
C3 C4 C5 C6 . . 176.8(5)
C12 N3 C6 C5 . . -70.6(5)
C13 N3 C6 C5 . . 170.2(4)
Mn N3 C6 C5 . . 40.1(5)
N1 C5 C6 N3 . . -29.4(7)
C4 C5 C6 N3 . . 153.2(5)
C11 N2 C7 C8 . . 0.3(7)
Mn N2 C7 C8 . . 176.7(4)
N2 C7 C8 C9 . . -0.4(8)
C7 C8 C9 C10 . . -0.3(9)
C8 C9 C10 C11 . . 1.1(9)
C7 N2 C11 C10 . . 0.6(7)
Mn N2 C11 C10 . . -176.2(4)
C7 N2 C11 C12 . . -175.4(4)
Mn N2 C11 C12 . . 7.8(5)
C9 C10 C11 N2 . . -1.2(8)
C9 C10 C11 C12 . . 174.4(5)
C6 N3 C12 C11 . . 159.4(4)
C13 N3 C12 C11 . . -80.9(5)
Mn N3 C12 C11 . . 45.5(4)
N2 C11 C12 N3 . . -38.9(6)
C10 C11 C12 N3 . . 145.2(5)
C12 N3 C13 C14 . . -177.3(4)
C6 N3 C13 C14 . . -58.3(6)
Mn N3 C13 C14 . . 65.8(5)
N3 C13 C14 C15 . . -164.0(4)
C13 C14 C15 C15 . 5_556 177.3(6)
